data_2238245
loop_
_publ_author_name
'Centore, Roberto'
'Carella, Antonio'

_publ_section_title
;
 <i>N</i>,<i>N</i>'-Dihydroxybenzene-1,2:4,5-tetracarboximide dihydrate
;
_journal_coeditor_code RZ5073
_journal_issue 7
_journal_name_full 'Acta Crystallographica Section E'
_journal_page_first o1152
_journal_page_last o1153
_journal_paper_doi 10.1107/S1600536813016991
_journal_volume 69
_journal_year 2013
_chemical_formula_iupac 'C10 H4 N2 O6, 2H2 O'
_chemical_formula_moiety 'C10 H4 N2 O6, 2(H2 O)'
_chemical_formula_sum 'C10 H8 N2 O8'
_chemical_formula_weight 284.18
_chemical_name_common
;
<i>N</i>,<i>N</i>'-Dihydroxybenzene-1,2:4,5-tetracarboximide dihydrate
;
_chemical_name_systematic
'2,6-Dihydroxy-1<i>H</i>,2<i>H</i>,3<i>H</i>,5<i>H</i>,6<i>H</i>,7<i>H</i>-pyrrolo[3,4-<i>f</i>]isoindole-1,3,5,7-tetrone dihydrate'
_space_group_IT_number 14
_symmetry_cell_setting monoclinic
_symmetry_space_group_name_Hall '-P 2ybc'
_symmetry_space_group_name_H-M 'P 1 21/c 1'
_atom_sites_solution_hydrogens geom
_atom_sites_solution_primary direct
_atom_sites_solution_secondary difmap
_cell_angle_alpha 90.00
_cell_angle_beta 106.58(2)
_cell_angle_gamma 90.00
_cell_formula_units_Z 2
_cell_length_a 6.874(3)
_cell_length_b 10.189(5)
_cell_length_c 8.099(4)
_cell_measurement_reflns_used 150
_cell_measurement_temperature 293(2)
_cell_measurement_theta_max 23.550
_cell_measurement_theta_min 4.925
_cell_volume 543.7(5)
_computing_cell_refinement 'DIRAX/LSQ (Duisenberg <i>et al.</i>, 2000)'
_computing_data_collection '<i>COLLECT</i> (Nonius, 1999)'
_computing_data_reduction 'EvalCCD (Duisenberg <i>et al.</i>, 2003)'
_computing_molecular_graphics
;
ORTEP-3 for Windows (Farrugia, 2012) and <i>Mercury</i>
(Macrae <i>et al.</i>, 2006)
;
_computing_publication_material 'WinGX (Farrugia, 2012)'
_computing_structure_refinement 'SHELXL97 (Sheldrick, 2008)'
_computing_structure_solution 'SIR97 (Altomare <i>et al.</i>, 1999)'
_diffrn_ambient_temperature 293(2)
_diffrn_detector_area_resol_mean 9
_diffrn_measured_fraction_theta_full 0.991
_diffrn_measured_fraction_theta_max 0.991
_diffrn_measurement_device 'four-circle diffractometer'
_diffrn_measurement_device_type 'Bruker--Nonius KappaCCD'
_diffrn_measurement_method
;
CCD rotation images, thick slices
;
_diffrn_radiation_monochromator graphite
_diffrn_radiation_source 'normal-focus sealed tube'
_diffrn_radiation_type MoK\a
_diffrn_radiation_wavelength 0.71073
_diffrn_reflns_av_R_equivalents 0.0351
_diffrn_reflns_av_sigmaI/netI 0.0303
_diffrn_reflns_limit_h_max 8
_diffrn_reflns_limit_h_min -8
_diffrn_reflns_limit_k_max 13
_diffrn_reflns_limit_k_min -11
_diffrn_reflns_limit_l_max 9
_diffrn_reflns_limit_l_min -10
_diffrn_reflns_number 4484
_diffrn_reflns_theta_full 27.48
_diffrn_reflns_theta_max 27.48
_diffrn_reflns_theta_min 3.09
_exptl_absorpt_coefficient_mu 0.154
_exptl_absorpt_correction_T_max 0.9552
_exptl_absorpt_correction_T_min 0.9409
_exptl_absorpt_correction_type multi-scan
_exptl_absorpt_process_details '(SADABS; Bruker, 2001)'
_exptl_crystal_colour yellow
_exptl_crystal_density_diffrn 1.736
_exptl_crystal_density_method 'not measured'
_exptl_crystal_description prism
_exptl_crystal_F_000 292
_exptl_crystal_size_max 0.40
_exptl_crystal_size_mid 0.40
_exptl_crystal_size_min 0.30
_refine_diff_density_max 0.217
_refine_diff_density_min -0.250
_refine_ls_extinction_method none
_refine_ls_goodness_of_fit_ref 1.094
_refine_ls_hydrogen_treatment mixed
_refine_ls_matrix_type full
_refine_ls_number_parameters 100
_refine_ls_number_reflns 1231
_refine_ls_number_restraints 0
_refine_ls_restrained_S_all 1.094
_refine_ls_R_factor_all 0.0410
_refine_ls_R_factor_gt 0.0361
_refine_ls_shift/su_max 0.000
_refine_ls_shift/su_mean 0.000
_refine_ls_structure_factor_coef Fsqd
_refine_ls_weighting_details 'calc w=1/[\s^2^(Fo^2^)+(0.0519P)^2^+0.1370P] where P=(Fo^2^+2Fc^2^)/3'
_refine_ls_weighting_scheme calc
_refine_ls_wR_factor_gt 0.0943
_refine_ls_wR_factor_ref 0.1001
_reflns_number_gt 1100
_reflns_number_total 1231
_reflns_threshold_expression I>2sigma(I)
_cod_data_source_file rz5073.cif
_cod_data_source_block I
_cod_original_cell_volume 543.7(4)
_cod_original_sg_symbol_H-M 'P 21/c'
_cod_database_code 2238245
_cod_database_fobs_code 2238245

loop_
_symmetry_equiv_pos_as_xyz
'x, y, z'
'-x, y+1/2, -z+1/2'
'-x, -y, -z'
'x, -y-1/2, z-1/2'

loop_
_atom_site_type_symbol
_atom_site_label
_atom_site_fract_x
_atom_site_fract_y
_atom_site_fract_z
_atom_site_U_iso_or_equiv
_atom_site_adp_type
_atom_site_calc_flag
_atom_site_refinement_flags
_atom_site_occupancy
_atom_site_symmetry_multiplicity
C C1 0.10245(17) 0.10697(12) -0.05619(15) 0.0244(3) Uani d . 1 1
H H1 0.1688 0.1760 -0.0924 0.029 Uiso calc R 1 1
C C2 -0.05331(17) 0.12613(11) 0.01756(15) 0.0230(3) Uani d . 1 1
C C3 -0.15149(15) 0.02254(11) 0.07171(14) 0.0230(3) Uani d . 1 1
C C4 -0.31036(17) 0.07755(12) 0.14333(15) 0.0254(3) Uani d . 1 1
C C5 -0.14618(17) 0.25083(12) 0.05285(15) 0.0258(3) Uani d . 1 1
N N1 -0.29927(15) 0.21147(11) 0.12231(14) 0.0287(3) Uani d . 1 1
O O1 -0.42607(13) 0.02174(10) 0.20623(12) 0.0346(3) Uani d . 1 1
O O2 -0.10464(15) 0.36247(8) 0.02877(13) 0.0360(3) Uani d . 1 1
O O3 -0.40708(15) 0.29756(10) 0.19205(13) 0.0367(3) Uani d . 1 1
H H3 -0.499(3) 0.3314(17) 0.103(2) 0.044 Uiso d . 1 1
O O4 0.32117(15) 0.38853(10) -0.08642(14) 0.0367(3) Uani d . 1 1
H H4A 0.249(2) 0.4570(19) -0.067(2) 0.044 Uiso d . 1 1
H H4B 0.387(3) 0.4151(18) -0.163(2) 0.044 Uiso d . 1 1

loop_
_atom_site_aniso_label
_atom_site_aniso_U_11
_atom_site_aniso_U_22
_atom_site_aniso_U_33
_atom_site_aniso_U_12
_atom_site_aniso_U_13
_atom_site_aniso_U_23
C1 0.0234(5) 0.0230(6) 0.0280(6) -0.0016(4) 0.0092(4) 0.0017(5)
C2 0.0226(5) 0.0207(5) 0.0255(5) 0.0009(4) 0.0063(4) 0.0001(4)
C3 0.0198(5) 0.0255(6) 0.0246(5) 0.0000(4) 0.0077(4) -0.0006(4)
C4 0.0231(5) 0.0285(6) 0.0248(5) 0.0012(4) 0.0074(4) -0.0019(4)
C5 0.0268(6) 0.0245(6) 0.0258(5) 0.0030(4) 0.0072(4) -0.0003(5)
N1 0.0303(5) 0.0264(6) 0.0335(5) 0.0068(4) 0.0156(4) -0.0007(4)
O1 0.0314(5) 0.0382(6) 0.0405(5) -0.0032(4) 0.0202(4) -0.0014(4)
O2 0.0436(6) 0.0221(5) 0.0451(6) 0.0019(4) 0.0170(5) 0.0012(4)
O3 0.0383(5) 0.0379(6) 0.0369(5) 0.0155(4) 0.0157(4) -0.0047(4)
O4 0.0379(5) 0.0324(5) 0.0436(6) 0.0011(4) 0.0178(4) 0.0028(4)

loop_
_atom_type_symbol
_atom_type_description
_atom_type_scat_dispersion_real
_atom_type_scat_dispersion_imag
_atom_type_scat_source
C C 0.0033 0.0016 'International Tables Vol C Tables 4.2.6.8 and 6.1.1.4'
H H 0.0000 0.0000 'International Tables Vol C Tables 4.2.6.8 and 6.1.1.4'
N N 0.0061 0.0033 'International Tables Vol C Tables 4.2.6.8 and 6.1.1.4'
O O 0.0106 0.0060 'International Tables Vol C Tables 4.2.6.8 and 6.1.1.4'

loop_
_geom_angle_atom_site_label_1
_geom_angle_atom_site_label_2
_geom_angle_atom_site_label_3
_geom_angle_site_symmetry_1
_geom_angle
_geom_angle_publ_flag
C3 C1 C2 3 114.54(11) no
C3 C1 H1 3 122.7 no
C2 C1 H1 . 122.7 no
C1 C2 C3 . 122.39(11) no
C1 C2 C5 . 129.26(11) no
C3 C2 C5 . 108.35(11) no
C1 C3 C2 3 123.07(11) no
C1 C3 C4 3 128.62(11) no
C2 C3 C4 . 108.31(11) no
O1 C4 N1 . 125.88(11) no
O1 C4 C3 . 129.49(12) no
N1 C4 C3 . 104.62(10) no
O2 C5 N1 . 125.62(11) no
O2 C5 C2 . 130.01(11) no
N1 C5 C2 . 104.37(10) no
O3 N1 C4 . 121.80(10) no
O3 N1 C5 . 123.00(11) no
C4 N1 C5 . 114.27(10) no
N1 O3 H3 . 105.0(11) no
H4A O4 H4B . 107.4(16) no

loop_
_geom_bond_atom_site_label_1
_geom_bond_atom_site_label_2
_geom_bond_site_symmetry_2
_geom_bond_distance
_geom_bond_publ_flag
C1 C3 3 1.3766(17) no
C1 C2 . 1.3806(17) no
C1 H1 . 0.9300 no
C2 C3 . 1.3895(16) no
C2 C5 . 1.4858(16) no
C3 C1 3 1.3766(17) no
C3 C4 . 1.4848(16) no
C4 O1 . 1.2028(15) no
C4 N1 . 1.3799(18) no
C5 O2 . 1.2022(16) no
C5 N1 . 1.3866(16) no
N1 O3 . 1.3699(13) no
O3 H3 . 0.886(19) no
O4 H4A . 0.896(19) no
O4 H4B . 0.909(19) no

loop_
_geom_hbond_atom_site_label_D
_geom_hbond_atom_site_label_H
_geom_hbond_atom_site_label_A
_geom_hbond_site_symmetry_A
_geom_hbond_distance_DH
_geom_hbond_distance_HA
_geom_hbond_distance_DA
_geom_hbond_angle_DHA
_geom_hbond_publ_flag
O3 H3 O4 1_455 0.886(19) 1.768(19) 2.6516(18) 175.2(17) yes
O4 H4A O2 3_565 0.896(19) 2.15(2) 3.0441(17) 172.4(16) yes
O4 H4B O1 4_665 0.909(19) 1.990(19) 2.8879(16) 169.3(15) yes
C1 H1 O4 . 0.93 2.40 3.280(2) 157.8 yes

loop_
_geom_torsion_atom_site_label_1
_geom_torsion_atom_site_label_2
_geom_torsion_atom_site_label_3
_geom_torsion_atom_site_label_4
_geom_torsion_site_symmetry_1
_geom_torsion_site_symmetry_4
_geom_torsion
_geom_torsion_publ_flag
C3 C1 C2 C3 3 . 0.13(18) no
C3 C1 C2 C5 3 . -179.51(11) no
C1 C2 C3 C1 . 3 -0.1(2) no
C5 C2 C3 C1 . 3 179.57(10) no
C1 C2 C3 C4 . . -179.69(10) no
C5 C2 C3 C4 . . 0.02(12) no
C1 C3 C4 O1 3 . 1.9(2) no
C2 C3 C4 O1 . . -178.56(12) no
C1 C3 C4 N1 3 . -177.92(11) no
C2 C3 C4 N1 . . 1.59(12) no
C1 C2 C5 O2 . . -1.7(2) no
C3 C2 C5 O2 . . 178.61(12) no
C1 C2 C5 N1 . . 178.07(11) no
C3 C2 C5 N1 . . -1.61(13) no
O1 C4 N1 O3 . . 8.09(19) no
C3 C4 N1 O3 . . -172.06(10) no
O1 C4 N1 C5 . . 177.34(11) no
C3 C4 N1 C5 . . -2.80(13) no
O2 C5 N1 O3 . . -8.29(19) no
C2 C5 N1 O3 . . 171.92(10) no
O2 C5 N1 C4 . . -177.40(12) no
C2 C5 N1 C4 . . 2.81(13) no
